data_7115360
loop_
_publ_author_name
'C. A. Hawkins'
'C. G. Bustillos'
'R. Copping'
'B. L. Scott'
'I. May'
'M. Nilsson'

_publ_section_title
;
 Challenging conventional f-element separation chemistry - reversing
 uranyl(VI)/lanthanide(III) solvent extraction selectivity
;
_journal_name_full Chem.Commun.
_journal_page_first 8670
_journal_paper_doi 10.1039/C4cc03031A
_journal_volume 50
_journal_year 2014
_chemical_formula_sum 'C16 H32 N2 Na2 O20 S2 U'
_chemical_formula_weight 920.57
_chemical_name_systematic
; 
 ? 
;
_space_group_IT_number 2
_symmetry_cell_setting triclinic
_symmetry_space_group_name_Hall '-P 1'
_symmetry_space_group_name_H-M 'P -1'
_atom_sites_solution_hydrogens geom
_atom_sites_solution_primary direct
_atom_sites_solution_secondary difmap
_audit_creation_method SHELXL-97
_cell_angle_alpha 89.043(1)
_cell_angle_beta 88.581(1)
_cell_angle_gamma 72.240(1)
_cell_formula_units_Z 2
_cell_length_a 8.4220(11)
_cell_length_b 9.3646(12)
_cell_length_c 19.946(3)
_cell_measurement_reflns_used 9879
_cell_measurement_temperature 140(1)
_cell_measurement_theta_max 28.29
_cell_measurement_theta_min 2.49
_cell_volume 1497.6(4)
_computing_cell_refinement 'SAINT+, v. 7.66a (Bruker AXS, 2009)'
_computing_data_collection 'APEX II, v. 7.0 (Bruker AXS, 2009)'
_computing_data_reduction 'SAINT+, v. 7.66a (Bruker AXS, 2009)'
_computing_molecular_graphics 'SHELXTL, v. 6.14, (Bruker AXS, 2000)'
_computing_publication_material 'SHELXTL, v. 6.14, (Bruker AXS, 2000)'
_computing_structure_refinement 'SHELXL-97 (Sheldrick, 1997)'
_computing_structure_solution 'SHELXS-97 (Sheldrick, 1990)'
_diffrn_ambient_temperature 140(1)
_diffrn_measured_fraction_theta_full 0.997
_diffrn_measured_fraction_theta_max 0.914
_diffrn_measurement_device_type 'Bruker D8 with APEXII CCD'
_diffrn_measurement_method '\w scans'
_diffrn_radiation_monochromator graphite
_diffrn_radiation_source 'fine-focus sealed tube'
_diffrn_radiation_type MoK\a
_diffrn_radiation_wavelength 0.71073
_diffrn_reflns_av_R_equivalents 0.0139
_diffrn_reflns_av_sigmaI/netI 0.0162
_diffrn_reflns_limit_h_max 11
_diffrn_reflns_limit_h_min -11
_diffrn_reflns_limit_k_max 12
_diffrn_reflns_limit_k_min -12
_diffrn_reflns_limit_l_max 26
_diffrn_reflns_limit_l_min -26
_diffrn_reflns_number 16975
_diffrn_reflns_theta_full 25.00
_diffrn_reflns_theta_max 28.38
_diffrn_reflns_theta_min 2.04
_diffrn_standards_decay_% 0
_diffrn_standards_interval_count 0
_diffrn_standards_interval_time 0
_diffrn_standards_number 0
_exptl_absorpt_coefficient_mu 5.674
_exptl_absorpt_correction_T_max 0.5039
_exptl_absorpt_correction_T_min 0.3966
_exptl_absorpt_correction_type multi-scan
_exptl_absorpt_process_details 'SADABS v. 2.03 (Sheldrick, 2008)'
_exptl_crystal_colour orange
_exptl_crystal_density_diffrn 2.041
_exptl_crystal_density_meas 0
_exptl_crystal_density_method 'not measured'
_exptl_crystal_description block
_exptl_crystal_F_000 896
_exptl_crystal_size_max 0.20
_exptl_crystal_size_mid 0.16
_exptl_crystal_size_min 0.14
_refine_diff_density_max 0.860
_refine_diff_density_min -0.505
_refine_diff_density_rms 0.101
_refine_ls_extinction_method none
_refine_ls_goodness_of_fit_ref 1.753
_refine_ls_hydrogen_treatment constr
_refine_ls_matrix_type full
_refine_ls_number_parameters 391
_refine_ls_number_reflns 6864
_refine_ls_number_restraints 0
_refine_ls_restrained_S_all 1.753
_refine_ls_R_factor_all 0.0170
_refine_ls_R_factor_gt 0.0166
_refine_ls_shift/su_max 0.002
_refine_ls_shift/su_mean 0.000
_refine_ls_structure_factor_coef Fsqd
_refine_ls_weighting_details 'calc w=1/[\s^2^(Fo^2^)+(0.0244P)^2^+0.0000P] where P=(Fo^2^+2Fc^2^)/3'
_refine_ls_weighting_scheme calc
_refine_ls_wR_factor_gt 0.0570
_refine_ls_wR_factor_ref 0.0572
_reflns_number_gt 6724
_reflns_number_total 6864
_reflns_threshold_expression >2sigma(I)
_cod_data_source_file c4cc03031a2.cif
_cod_data_source_block apx1733
_cod_original_cell_volume 1497.6(3)
_cod_database_code 7115360

loop_
_symmetry_equiv_pos_as_xyz
'x, y, z'
'-x, -y, -z'

loop_
_atom_site_label
_atom_site_type_symbol
_atom_site_fract_x
_atom_site_fract_y
_atom_site_fract_z
_atom_site_U_iso_or_equiv
_atom_site_adp_type
_atom_site_occupancy
_atom_site_symmetry_multiplicity
_atom_site_calc_flag
_atom_site_refinement_flags
U1 U 0.744749(10) 0.761256(9) 0.561580(4) 0.00757(4) Uani 1 1 d .
Na1 Na 1.0000 1.0000 1.0000 0.0110(3) Uani 1 2 d S
Na2 Na 0.89229(13) 0.68375(11) 0.99706(5) 0.0110(2) Uani 1 1 d .
Na3 Na 0.5000 0.5000 1.0000 0.0119(3) Uani 1 2 d S
S1 S 0.64978(7) 0.99551(7) 0.90981(3) 0.00809(12) Uani 1 1 d .
S2 S 0.70429(8) 0.44353(7) 0.22091(3) 0.00930(12) Uani 1 1 d .
N1 N 0.8514(3) 0.5740(2) 0.65517(11) 0.0098(4) Uani 1 1 d .
N2 N 0.7240(3) 0.4981(2) 0.54030(11) 0.0095(4) Uani 1 1 d .
O1 O 0.5633(2) 0.8314(2) 0.61428(10) 0.0120(4) Uani 1 1 d .
O2 O 0.9249(2) 0.6958(2) 0.50949(10) 0.0120(4) Uani 1 1 d .
O3 O 0.8968(2) 0.8481(2) 0.63430(9) 0.0109(4) Uani 1 1 d .
O4 O 0.5671(2) 0.7665(2) 0.47633(9) 0.0117(4) Uani 1 1 d .
O5 O 0.4787(2) 1.0890(2) 0.89818(9) 0.0127(4) Uani 1 1 d .
O6 O 0.7477(2) 1.0808(2) 0.94074(9) 0.0113(4) Uani 1 1 d .
O7 O 0.6585(2) 0.85721(19) 0.94617(9) 0.0109(4) Uani 1 1 d .
O8 O 0.8013(2) 0.5230(2) 0.18092(9) 0.0133(4) Uani 1 1 d .
O9 O 0.5411(2) 0.4646(2) 0.19152(9) 0.0144(4) Uani 1 1 d .
O10 O 0.7957(2) 0.2873(2) 0.23221(9) 0.0135(4) Uani 1 1 d .
O11 O 0.7153(2) 1.0059(2) 0.51581(9) 0.0135(4) Uani 1 1 d .
O12 O 0.9201(2) 1.2204(2) 1.06887(10) 0.0147(4) Uani 1 1 d .
O13 O 0.8637(2) 0.8811(2) 1.07624(10) 0.0131(4) Uani 1 1 d .
O14 O 0.9446(2) 0.4898(2) 0.92051(9) 0.0122(4) Uani 1 1 d .
O15 O 0.3135(2) 0.6203(2) 1.09430(10) 0.0133(4) Uani 1 1 d .
O16 O 0.5785(2) 0.2926(2) 1.07499(10) 0.0138(4) Uani 1 1 d .
O17 O 0.3308(2) 0.3780(2) 0.94634(10) 0.0127(4) Uani 1 1 d .
O18 O 0.8818(3) 1.0002(3) 0.40392(11) 0.0276(5) Uani 1 1 d .
O19 O 0.9063(3) 0.7844(2) 0.20995(10) 0.0186(4) Uani 1 1 d .
O20 O 0.7055(3) 0.0449(2) 0.28287(11) 0.0222(5) Uani 1 1 d .
C1 C 0.8499(3) 0.8753(3) 0.69752(13) 0.0105(5) Uani 1 1 d .
C2 C 0.8379(3) 1.0160(3) 0.72471(13) 0.0125(5) Uani 1 1 d .
H2 H 0.8670 1.0873 0.6983 0.015 Uiso 1 1 calc R
C3 C 0.7837(3) 1.0494(3) 0.79010(14) 0.0131(5) Uani 1 1 d .
H3 H 0.7759 1.1429 0.8075 0.016 Uiso 1 1 calc R
C4 C 0.7404(3) 0.9427(3) 0.83019(12) 0.0090(5) Uani 1 1 d .
C5 C 0.7594(3) 0.8013(3) 0.80551(13) 0.0096(5) Uani 1 1 d .
H5 H 0.7364 0.7290 0.8333 0.012 Uiso 1 1 calc R
C6 C 0.8130(3) 0.7658(3) 0.73925(13) 0.0095(5) Uani 1 1 d .
C7 C 0.8441(3) 0.6126(3) 0.71660(13) 0.0102(5) Uani 1 1 d .
H7 H 0.8597 0.5375 0.7491 0.012 Uiso 1 1 calc R
C8 C 0.8970(3) 0.4145(3) 0.63898(13) 0.0110(5) Uani 1 1 d .
H8A H 0.9089 0.3549 0.6799 0.013 Uiso 1 1 calc R
H8B H 1.0024 0.3842 0.6143 0.013 Uiso 1 1 calc R
C9 C 0.7594(3) 0.3899(3) 0.59662(13) 0.0114(5) Uani 1 1 d .
H9A H 0.7942 0.2885 0.5795 0.014 Uiso 1 1 calc R
H9B H 0.6593 0.4031 0.6240 0.014 Uiso 1 1 calc R
C10 C 0.7154(3) 0.4451(3) 0.48171(13) 0.0097(5) Uani 1 1 d .
H10 H 0.7350 0.3422 0.4785 0.012 Uiso 1 1 calc R
C11 C 0.6030(3) 0.6904(3) 0.41995(13) 0.0100(5) Uani 1 1 d .
C12 C 0.5609(3) 0.7672(3) 0.35800(13) 0.0113(5) Uani 1 1 d .
H12 H 0.5117 0.8707 0.3575 0.014 Uiso 1 1 calc R
C13 C 0.5921(3) 0.6906(3) 0.29880(13) 0.0113(5) Uani 1 1 d .
H13 H 0.5638 0.7421 0.2584 0.014 Uiso 1 1 calc R
C14 C 0.6667(3) 0.5342(3) 0.29888(13) 0.0100(5) Uani 1 1 d .
C15 C 0.7075(3) 0.4561(3) 0.35849(13) 0.0102(5) Uani 1 1 d .
H15 H 0.7547 0.3525 0.3581 0.012 Uiso 1 1 calc R
C16 C 0.6777(3) 0.5336(3) 0.42026(13) 0.0097(5) Uani 1 1 d .

loop_
_atom_site_aniso_label
_atom_site_aniso_U_11
_atom_site_aniso_U_22
_atom_site_aniso_U_33
_atom_site_aniso_U_23
_atom_site_aniso_U_13
_atom_site_aniso_U_12
U1 0.00825(6) 0.00799(6) 0.00581(6) -0.00053(3) 0.00027(4) -0.00153(4)
Na1 0.0115(7) 0.0104(7) 0.0119(7) 0.0002(5) -0.0011(5) -0.0044(5)
Na2 0.0111(5) 0.0108(5) 0.0113(5) -0.0001(4) 0.0006(4) -0.0038(4)
Na3 0.0139(7) 0.0125(7) 0.0107(7) -0.0004(5) -0.0007(6) -0.0059(6)
S1 0.0085(3) 0.0087(3) 0.0070(3) -0.0009(2) -0.0002(2) -0.0024(2)
S2 0.0113(3) 0.0103(3) 0.0065(3) -0.0006(2) 0.0000(2) -0.0035(2)
N1 0.0104(10) 0.0101(10) 0.0090(10) -0.0013(8) -0.0002(8) -0.0033(8)
N2 0.0088(10) 0.0115(10) 0.0086(10) 0.0004(8) -0.0011(8) -0.0036(8)
O1 0.0113(9) 0.0143(9) 0.0099(9) -0.0019(7) 0.0014(7) -0.0032(7)
O2 0.0123(9) 0.0136(9) 0.0090(9) -0.0014(7) 0.0021(7) -0.0024(7)
O3 0.0131(9) 0.0141(9) 0.0070(8) -0.0003(7) 0.0004(7) -0.0063(7)
O4 0.0129(9) 0.0115(9) 0.0092(9) -0.0021(7) -0.0011(7) -0.0014(7)
O5 0.0090(9) 0.0134(9) 0.0129(9) -0.0011(7) -0.0006(7) 0.0008(7)
O6 0.0123(9) 0.0115(9) 0.0114(9) -0.0023(7) -0.0027(7) -0.0052(7)
O7 0.0151(9) 0.0096(8) 0.0083(8) -0.0002(7) 0.0005(7) -0.0043(7)
O8 0.0181(10) 0.0136(9) 0.0102(9) -0.0002(7) 0.0028(7) -0.0080(8)
O9 0.0122(9) 0.0186(10) 0.0120(9) -0.0028(7) -0.0030(7) -0.0036(7)
O10 0.0171(9) 0.0104(9) 0.0116(9) -0.0018(7) -0.0002(7) -0.0023(7)
O11 0.0156(9) 0.0107(9) 0.0137(9) 0.0019(7) 0.0002(7) -0.0036(7)
O12 0.0141(9) 0.0138(9) 0.0172(10) -0.0014(7) 0.0019(8) -0.0056(7)
O13 0.0126(9) 0.0129(9) 0.0145(9) -0.0004(7) 0.0012(7) -0.0051(7)
O14 0.0108(9) 0.0134(9) 0.0125(9) -0.0016(7) 0.0004(7) -0.0036(7)
O15 0.0109(9) 0.0132(9) 0.0169(10) -0.0020(7) -0.0003(7) -0.0052(7)
O16 0.0133(9) 0.0147(9) 0.0145(10) -0.0004(7) 0.0003(7) -0.0060(7)
O17 0.0101(9) 0.0148(9) 0.0143(9) -0.0001(7) 0.0001(7) -0.0056(7)
O18 0.0292(12) 0.0417(14) 0.0190(11) 0.0019(10) 0.0073(9) -0.0222(11)
O19 0.0204(10) 0.0215(10) 0.0163(10) -0.0003(8) 0.0016(8) -0.0098(8)
O20 0.0266(12) 0.0165(10) 0.0246(11) 0.0003(8) 0.0049(9) -0.0087(9)
C1 0.0074(11) 0.0146(12) 0.0090(12) 0.0002(9) -0.0015(9) -0.0025(9)
C2 0.0146(13) 0.0132(12) 0.0114(13) -0.0006(10) 0.0023(10) -0.0068(10)
C3 0.0143(13) 0.0118(12) 0.0141(13) -0.0016(10) 0.0008(10) -0.0050(10)
C4 0.0083(11) 0.0134(12) 0.0054(11) -0.0017(9) 0.0015(9) -0.0035(9)
C5 0.0104(12) 0.0105(11) 0.0088(12) 0.0017(9) -0.0021(9) -0.0043(9)
C6 0.0095(11) 0.0101(11) 0.0095(12) -0.0004(9) -0.0019(9) -0.0035(9)
C7 0.0102(12) 0.0105(11) 0.0098(12) 0.0021(9) -0.0003(9) -0.0030(9)
C8 0.0131(12) 0.0104(12) 0.0083(12) -0.0002(9) -0.0023(9) -0.0017(9)
C9 0.0156(13) 0.0111(12) 0.0090(12) 0.0024(9) -0.0033(10) -0.0062(10)
C10 0.0090(11) 0.0097(11) 0.0101(12) -0.0002(9) 0.0000(9) -0.0024(9)
C11 0.0085(11) 0.0131(12) 0.0094(12) -0.0010(9) 0.0007(9) -0.0047(9)
C12 0.0118(12) 0.0094(12) 0.0122(13) 0.0016(9) -0.0012(10) -0.0026(9)
C13 0.0123(12) 0.0140(12) 0.0076(12) 0.0028(9) -0.0021(9) -0.0038(10)
C14 0.0104(12) 0.0127(12) 0.0083(12) -0.0028(9) 0.0000(9) -0.0052(9)
C15 0.0097(12) 0.0110(12) 0.0097(12) -0.0024(9) -0.0004(9) -0.0026(9)
C16 0.0089(11) 0.0122(12) 0.0076(12) 0.0000(9) -0.0013(9) -0.0022(9)

loop_
_atom_type_symbol
_atom_type_description
_atom_type_scat_dispersion_real
_atom_type_scat_dispersion_imag
_atom_type_scat_source
C C 0.0033 0.0016 'International Tables Vol C Tables 4.2.6.8 and 6.1.1.4'
H H 0.0000 0.0000 'International Tables Vol C Tables 4.2.6.8 and 6.1.1.4'
N N 0.0061 0.0033 'International Tables Vol C Tables 4.2.6.8 and 6.1.1.4'
O O 0.0106 0.0060 'International Tables Vol C Tables 4.2.6.8 and 6.1.1.4'
S S 0.1246 0.1234 'International Tables Vol C Tables 4.2.6.8 and 6.1.1.4'
U U -9.6767 9.6646 'International Tables Vol C Tables 4.2.6.8 and 6.1.1.4'
Na Na 0.0362 0.0249 'International Tables Vol C Tables 4.2.6.8 and 6.1.1.4'

loop_
_geom_angle_atom_site_label_1
_geom_angle_atom_site_label_2
_geom_angle_atom_site_label_3
_geom_angle
_geom_angle_site_symmetry_1
_geom_angle_site_symmetry_3
O2 U1 O1 178.74(7) . .
O2 U1 O3 89.05(8) . .
O1 U1 O3 90.16(8) . .
O2 U1 O4 93.40(8) . .
O1 U1 O4 86.97(8) . .
O3 U1 O4 158.33(7) . .
O2 U1 O11 87.09(8) . .
O1 U1 O11 91.79(8) . .
O3 U1 O11 78.78(6) . .
O4 U1 O11 79.84(6) . .
O2 U1 N1 95.42(8) . .
O1 U1 N1 85.22(8) . .
O3 U1 N1 69.15(7) . .
O4 U1 N1 131.84(7) . .
O11 U1 N1 147.76(7) . .
O2 U1 N2 82.22(8) . .
O1 U1 N2 99.04(8) . .
O3 U1 N2 132.39(7) . .
O4 U1 N2 69.22(7) . .
O11 U1 N2 146.45(7) . .
N1 U1 N2 65.30(7) . .
O13 Na1 O13 180.00(7) 2_777 .
O13 Na1 O6 92.60(7) 2_777 .
O13 Na1 O6 87.40(7) . .
O13 Na1 O6 87.40(7) 2_777 2_777
O13 Na1 O6 92.60(7) . 2_777
O6 Na1 O6 180.00(5) . 2_777
O13 Na1 O12 89.68(7) 2_777 2_777
O13 Na1 O12 90.32(7) . 2_777
O6 Na1 O12 87.97(7) . 2_777
O6 Na1 O12 92.03(6) 2_777 2_777
O13 Na1 O12 90.32(7) 2_777 .
O13 Na1 O12 89.68(7) . .
O6 Na1 O12 92.03(6) . .
O6 Na1 O12 87.97(7) 2_777 .
O12 Na1 O12 179.999(1) 2_777 .
O13 Na1 Na2 134.22(5) 2_777 .
O13 Na1 Na2 45.77(5) . .
O6 Na1 Na2 78.70(5) . .
O6 Na1 Na2 101.30(5) 2_777 .
O12 Na1 Na2 45.65(5) 2_777 .
O12 Na1 Na2 134.35(5) . .
O13 Na1 Na2 45.78(5) 2_777 2_777
O13 Na1 Na2 134.23(5) . 2_777
O6 Na1 Na2 101.30(5) . 2_777
O6 Na1 Na2 78.70(5) 2_777 2_777
O12 Na1 Na2 134.35(5) 2_777 2_777
O12 Na1 Na2 45.65(5) . 2_777
Na2 Na1 Na2 180.000(1) . 2_777
O14 Na2 O7 99.45(7) . .
O14 Na2 O17 94.91(7) . 2_667
O7 Na2 O17 79.16(7) . 2_667
O14 Na2 O12 87.31(7) . 2_777
O7 Na2 O12 91.01(7) . 2_777
O17 Na2 O12 170.15(8) 2_667 2_777
O14 Na2 O13 175.06(8) . .
O7 Na2 O13 84.12(7) . .
O17 Na2 O13 89.10(7) 2_667 .
O12 Na2 O13 89.22(7) 2_777 .
O14 Na2 O14 89.75(7) . 2_767
O7 Na2 O14 159.51(8) . 2_767
O17 Na2 O14 81.86(7) 2_667 2_767
O12 Na2 O14 107.78(8) 2_777 2_767
O13 Na2 O14 87.96(7) . 2_767
O14 Na2 Na1 132.72(6) . .
O7 Na2 Na1 78.70(5) . .
O17 Na2 Na1 129.96(6) 2_667 .
O12 Na2 Na1 45.89(5) 2_777 .
O13 Na2 Na1 44.42(5) . .
O14 Na2 Na1 108.33(5) 2_767 .
O14 Na2 Na2 46.13(5) . 2_767
O7 Na2 Na2 142.06(7) . 2_767
O17 Na2 Na2 87.54(6) 2_667 2_767
O12 Na2 Na2 100.82(6) 2_777 2_767
O13 Na2 Na2 131.43(7) . 2_767
O14 Na2 Na2 43.63(5) 2_767 2_767
Na1 Na2 Na2 134.01(5) . 2_767
O14 Na2 Na3 69.75(5) . .
O7 Na2 Na3 71.37(5) . .
O17 Na2 Na3 28.58(5) 2_667 .
O12 Na2 Na3 147.54(6) 2_777 .
O13 Na2 Na3 114.82(6) . .
O14 Na2 Na3 95.17(5) 2_767 .
Na1 Na2 Na3 145.84(3) . .
Na2 Na2 Na3 79.99(4) 2_767 .
O17 Na3 O17 179.999(1) . 2_667
O17 Na3 O16 87.68(7) . .
O17 Na3 O16 92.32(7) 2_667 .
O17 Na3 O16 92.32(7) . 2_667
O17 Na3 O16 87.68(7) 2_667 2_667
O16 Na3 O16 180.00(12) . 2_667
O17 Na3 O15 100.70(6) . .
O17 Na3 O15 79.30(6) 2_667 .
O16 Na3 O15 83.30(6) . .
O16 Na3 O15 96.70(6) 2_667 .
O17 Na3 O15 79.30(6) . 2_667
O17 Na3 O15 100.70(6) 2_667 2_667
O16 Na3 O15 96.70(6) . 2_667
O16 Na3 O15 83.30(6) 2_667 2_667
O15 Na3 O15 180.0 . 2_667
O17 Na3 Na2 28.82(5) . 2_667
O17 Na3 Na2 151.18(5) 2_667 2_667
O16 Na3 Na2 74.17(5) . 2_667
O16 Na3 Na2 105.82(5) 2_667 2_667
O15 Na3 Na2 73.99(5) . 2_667
O15 Na3 Na2 106.01(5) 2_667 2_667
O17 Na3 Na2 151.18(5) . .
O17 Na3 Na2 28.82(5) 2_667 .
O16 Na3 Na2 105.83(5) . .
O16 Na3 Na2 74.18(5) 2_667 .
O15 Na3 Na2 106.01(5) . .
O15 Na3 Na2 73.99(5) 2_667 .
Na2 Na3 Na2 180.0 2_667 .
O7 S1 O5 112.91(11) . .
O7 S1 O6 112.68(11) . .
O5 S1 O6 111.50(11) . .
O7 S1 C4 106.54(11) . .
O5 S1 C4 106.10(12) . .
O6 S1 C4 106.54(12) . .
O10 S2 O9 112.87(11) . .
O10 S2 O8 112.50(11) . .
O9 S2 O8 110.79(11) . .
O10 S2 C14 108.35(12) . .
O9 S2 C14 106.61(12) . .
O8 S2 C14 105.22(12) . .
C7 N1 C8 119.1(2) . .
C7 N1 U1 122.42(17) . .
C8 N1 U1 117.73(15) . .
C10 N2 C9 116.8(2) . .
C10 N2 U1 124.38(17) . .
C9 N2 U1 117.57(15) . .
C1 O3 U1 121.85(15) . .
C11 O4 U1 126.75(16) . .
S1 O6 Na1 130.95(11) . .
S1 O7 Na2 128.75(11) . .
Na2 O12 Na1 88.46(7) 2_777 .
Na1 O13 Na2 89.81(7) . .
Na2 O14 Na2 90.25(7) . 2_767
Na3 O17 Na2 122.60(9) . 2_667
O3 C1 C2 119.5(2) . .
O3 C1 C6 121.6(2) . .
C2 C1 C6 118.8(2) . .
C3 C2 C1 120.8(2) . .
C2 C3 C4 120.0(2) . .
C5 C4 C3 120.1(2) . .
C5 C4 S1 121.02(19) . .
C3 C4 S1 118.79(19) . .
C4 C5 C6 120.7(2) . .
C5 C6 C1 119.5(2) . .
C5 C6 C7 119.1(2) . .
C1 C6 C7 121.2(2) . .
N1 C7 C6 124.6(2) . .
N1 C8 C9 108.2(2) . .
N2 C9 C8 109.6(2) . .
N2 C10 C16 125.2(2) . .
O4 C11 C16 121.3(2) . .
O4 C11 C12 119.3(2) . .
C16 C11 C12 119.3(2) . .
C13 C12 C11 120.6(2) . .
C12 C13 C14 120.2(2) . .
C15 C14 C13 120.5(2) . .
C15 C14 S2 121.8(2) . .
C13 C14 S2 117.69(19) . .
C14 C15 C16 120.1(2) . .
C11 C16 C15 119.2(2) . .
C11 C16 C10 122.8(2) . .
C15 C16 C10 117.8(2) . .

loop_
_geom_bond_atom_site_label_1
_geom_bond_atom_site_label_2
_geom_bond_distance
_geom_bond_site_symmetry_2
U1 O2 1.7703(19) .
U1 O1 1.7898(19) .
U1 O3 2.2740(18) .
U1 O4 2.2829(18) .
U1 O11 2.3957(18) .
U1 N1 2.526(2) .
U1 N2 2.566(2) .
Na1 O13 2.3469(19) 2_777
Na1 O13 2.3469(19) .
Na1 O6 2.3663(18) .
Na1 O6 2.3664(18) 2_777
Na1 O12 2.408(2) 2_777
Na1 O12 2.409(2) .
Na1 Na2 3.3533(11) .
Na1 Na2 3.3534(11) 2_777
Na2 O14 2.323(2) .
Na2 O7 2.375(2) .
Na2 O17 2.382(2) 2_667
Na2 O12 2.399(2) 2_777
Na2 O13 2.403(2) .
Na2 O14 2.427(2) 2_767
Na2 Na2 3.367(2) 2_767
Na2 Na3 4.1635(11) .
Na3 O17 2.3643(19) .
Na3 O17 2.3643(19) 2_667
Na3 O16 2.3699(19) .
Na3 O16 2.3699(19) 2_667
Na3 O15 2.4739(19) .
Na3 O15 2.4739(19) 2_667
Na3 Na2 4.1635(11) 2_667
S1 O7 1.4569(18) .
S1 O5 1.4613(18) .
S1 O6 1.4633(18) .
S1 C4 1.756(2) .
S2 O10 1.4470(19) .
S2 O9 1.4634(19) .
S2 O8 1.4750(19) .
S2 C14 1.760(3) .
N1 C7 1.278(3) .
N1 C8 1.464(3) .
N2 C10 1.289(3) .
N2 C9 1.474(3) .
O3 C1 1.318(3) .
O4 C11 1.320(3) .
O12 Na2 2.399(2) 2_777
O14 Na2 2.427(2) 2_767
O17 Na2 2.382(2) 2_667
C1 C2 1.407(4) .
C1 C6 1.412(3) .
C2 C3 1.380(4) .
C3 C4 1.397(3) .
C4 C5 1.382(3) .
C5 C6 1.398(3) .
C6 C7 1.456(3) .
C8 C9 1.526(4) .
C10 C16 1.454(3) .
C11 C16 1.410(4) .
C11 C12 1.417(4) .
C12 C13 1.370(4) .
C13 C14 1.406(4) .
C14 C15 1.380(4) .
C15 C16 1.418(3) .
